data_4030131
loop_
_publ_author_name
'Tu, Xing-Jun'
'Hao, Wen-Juan'
'Ye, Qin'
'Wang, Shuang-Shuang'
'Jiang, Bo'
'Li, Guigen'
'Tu, Shu-Jiang'

_publ_section_title
;
 Four-component bicyclization approaches to skeletally diverse
 pyrazolo[3,4-b]pyridine derivatives.
;
_journal_issue 22
_journal_name_full 'The Journal of organic chemistry'
_journal_page_first 11110
_journal_page_last 11118
_journal_paper_doi 10.1021/jo502096t
_journal_volume 79
_journal_year 2014
_chemical_formula_sum 'C32 H27 Cl N4'
_chemical_formula_weight 503.03
_chemical_name_systematic
; 
 ? 
;
_space_group_IT_number 2
_symmetry_cell_setting triclinic
_symmetry_space_group_name_Hall '-P 1'
_symmetry_space_group_name_H-M 'P -1'
_atom_sites_solution_hydrogens geom
_atom_sites_solution_primary direct
_atom_sites_solution_secondary difmap
_audit_creation_method SHELXL-97
_cell_angle_alpha 90.3130(10)
_cell_angle_beta 111.307(2)
_cell_angle_gamma 107.904(2)
_cell_formula_units_Z 2
_cell_length_a 10.2520(8)
_cell_length_b 10.6251(9)
_cell_length_c 13.0929(11)
_cell_measurement_reflns_used 1568
_cell_measurement_temperature 298(2)
_cell_measurement_theta_max 26.704
_cell_measurement_theta_min 3.259
_cell_volume 1253.27(18)
_computing_cell_refinement 'Bruker SMART'
_computing_data_collection 'Bruker SMART'
_computing_data_reduction 'Bruker SAINT'
_computing_molecular_graphics 'Bruker SHELXTL'
_computing_publication_material 'Bruker SHELXTL'
_computing_structure_refinement 'SHELXL-97 (Sheldrick, 1997)'
_computing_structure_solution 'SHELXS-97 (Sheldrick, 1990)'
_diffrn_ambient_temperature 298(2)
_diffrn_measured_fraction_theta_full 0.962
_diffrn_measured_fraction_theta_max 0.962
_diffrn_measurement_device_type 'CCD area detector'
_diffrn_measurement_method 'phi and omega scans'
_diffrn_radiation_monochromator graphite
_diffrn_radiation_source 'fine-focus sealed tube'
_diffrn_radiation_type MoK\a
_diffrn_radiation_wavelength 0.71073
_diffrn_reflns_av_R_equivalents 0.0624
_diffrn_reflns_av_sigmaI/netI 0.1353
_diffrn_reflns_limit_h_max 12
_diffrn_reflns_limit_h_min -11
_diffrn_reflns_limit_k_max 12
_diffrn_reflns_limit_k_min -12
_diffrn_reflns_limit_l_max 11
_diffrn_reflns_limit_l_min -15
_diffrn_reflns_number 6077
_diffrn_reflns_theta_full 25.01
_diffrn_reflns_theta_max 25.01
_diffrn_reflns_theta_min 2.81
_exptl_absorpt_coefficient_mu 0.182
_exptl_absorpt_correction_T_max 0.9856
_exptl_absorpt_correction_T_min 0.9525
_exptl_absorpt_correction_type multi-scan
_exptl_absorpt_process_details sadabs
_exptl_crystal_density_diffrn 1.333
_exptl_crystal_density_meas 0
_exptl_crystal_density_method 'not measured'
_exptl_crystal_F_000 528
_exptl_crystal_size_max 0.27
_exptl_crystal_size_mid 0.12
_exptl_crystal_size_min 0.08
_refine_diff_density_max 0.258
_refine_diff_density_min -0.287
_refine_diff_density_rms 0.067
_refine_ls_extinction_method none
_refine_ls_goodness_of_fit_ref 1.082
_refine_ls_hydrogen_treatment mixed
_refine_ls_matrix_type full
_refine_ls_number_parameters 337
_refine_ls_number_reflns 4254
_refine_ls_number_restraints 0
_refine_ls_restrained_S_all 1.082
_refine_ls_R_factor_all 0.1371
_refine_ls_R_factor_gt 0.0767
_refine_ls_shift/su_max 0.000
_refine_ls_shift/su_mean 0.000
_refine_ls_structure_factor_coef Fsqd
_refine_ls_weighting_details 'calc w=1/[\s^2^(Fo^2^)+(0.0495P)^2^+0.0000P] where P=(Fo^2^+2Fc^2^)/3'
_refine_ls_weighting_scheme calc
_refine_ls_wR_factor_gt 0.1634
_refine_ls_wR_factor_ref 0.1803
_reflns_number_gt 2109
_reflns_number_total 4254
_reflns_threshold_expression >2sigma(I)
_cod_data_source_file jo502096t_si_004.cif
_cod_data_source_block 130707e
_cod_depositor_comments
;
The following automatic conversions were performed:

'_symmetry_cell_setting' value 'Triclinic' changed to 'triclinic'
according to
/home/saulius/struct/COD-crude-data--automatic-downloads/rss-feeds/ACS/lib/dictionaries/cif_core.dic
dictionary named 'cif_core.dic' version 2.4.2 from 2011-04-26.

Automatic conversion script
Id: cif_fix_values 2827 2014-09-09 07:05:25Z andrius 

 Adding full bibliography for 4030131--4030133.cif.
;
_cod_original_sg_symbol_H-M P-1
_cod_database_code 4030131

loop_
_symmetry_equiv_pos_as_xyz
'x, y, z'
'-x, -y, -z'

loop_
_atom_site_label
_atom_site_type_symbol
_atom_site_fract_x
_atom_site_fract_y
_atom_site_fract_z
_atom_site_U_iso_or_equiv
_atom_site_adp_type
_atom_site_occupancy
_atom_site_symmetry_multiplicity
_atom_site_calc_flag
_atom_site_refinement_flags
Cl1 Cl 0.05083(16) -0.11788(13) 0.87093(12) 0.0708(5) Uani 1 1 d .
N1 N 0.1507(4) 0.7507(3) 0.6332(3) 0.0360(9) Uani 1 1 d .
N2 N -0.1039(4) 0.6037(3) 0.5808(3) 0.0380(9) Uani 1 1 d .
N3 N -0.1800(4) 0.4714(3) 0.5819(3) 0.0391(9) Uani 1 1 d .
N4 N 0.4516(4) 0.5080(3) 0.7998(3) 0.0354(9) Uani 1 1 d .
C1 C 0.0470(5) 0.6294(4) 0.6293(3) 0.0347(11) Uani 1 1 d .
C2 C 0.0667(4) 0.5098(4) 0.6623(3) 0.0319(10) Uani 1 1 d .
C3 C 0.2192(5) 0.5130(4) 0.7155(3) 0.0338(11) Uani 1 1 d .
C4 C 0.3221(5) 0.6359(4) 0.7160(4) 0.0342(11) Uani 1 1 d .
C5 C 0.2866(5) 0.7492(4) 0.6750(3) 0.0350(11) Uani 1 1 d .
C6 C 0.4187(4) 0.8692(4) 0.6827(4) 0.0389(11) Uani 1 1 d .
H6A H 0.3932 0.9495 0.6850 0.047 Uiso 1 1 calc R
H6B H 0.4394 0.8623 0.6166 0.047 Uiso 1 1 calc R
C7 C 0.5604(5) 0.8821(4) 0.7854(4) 0.0377(11) Uani 1 1 d .
C8 C 0.6002(5) 0.7513(4) 0.7875(4) 0.0431(12) Uani 1 1 d .
H8A H 0.6396 0.7454 0.7313 0.052 Uiso 1 1 calc R
H8B H 0.6758 0.7527 0.8589 0.052 Uiso 1 1 calc R
C9 C 0.4651(5) 0.6333(4) 0.7667(4) 0.0366(11) Uani 1 1 d .
C10 C -0.0760(4) 0.4155(4) 0.6297(3) 0.0335(10) Uani 1 1 d .
C11 C -0.1245(5) 0.2707(4) 0.6381(4) 0.0484(13) Uani 1 1 d .
H11A H -0.2285 0.2313 0.5937 0.073 Uiso 1 1 calc R
H11B H -0.1071 0.2578 0.7138 0.073 Uiso 1 1 calc R
H11C H -0.0694 0.2291 0.6121 0.073 Uiso 1 1 calc R
C12 C -0.1909(5) 0.6898(4) 0.5436(4) 0.0393(11) Uani 1 1 d .
C13 C -0.1243(5) 0.8268(5) 0.5549(4) 0.0505(13) Uani 1 1 d .
H13 H -0.0215 0.8655 0.5828 0.061 Uiso 1 1 calc R
C14 C -0.2152(6) 0.9043(5) 0.5235(4) 0.0575(14) Uani 1 1 d .
H14 H -0.1718 0.9963 0.5306 0.069 Uiso 1 1 calc R
C15 C -0.3673(6) 0.8501(5) 0.4820(4) 0.0507(13) Uani 1 1 d .
H15 H -0.4258 0.9048 0.4643 0.061 Uiso 1 1 calc R
C16 C -0.4312(5) 0.7145(5) 0.4674(4) 0.0549(14) Uani 1 1 d .
H16 H -0.5340 0.6759 0.4381 0.066 Uiso 1 1 calc R
C17 C -0.3416(5) 0.6337(5) 0.4966(4) 0.0499(13) Uani 1 1 d .
H17 H -0.3850 0.5413 0.4838 0.060 Uiso 1 1 calc R
C18 C 0.2993(5) 0.4330(4) 0.7702(3) 0.0347(11) Uani 1 1 d .
C19 C 0.2460(5) 0.2985(4) 0.7994(4) 0.0354(11) Uani 1 1 d .
C20 C 0.1698(5) 0.2755(4) 0.8703(4) 0.0422(12) Uani 1 1 d .
H20 H 0.1585 0.3471 0.9033 0.051 Uiso 1 1 calc R
C21 C 0.1113(5) 0.1492(5) 0.8922(4) 0.0422(12) Uani 1 1 d .
H21 H 0.0613 0.1358 0.9401 0.051 Uiso 1 1 calc R
C22 C 0.1261(5) 0.0430(4) 0.8440(4) 0.0383(11) Uani 1 1 d .
C23 C 0.2043(5) 0.0617(4) 0.7763(4) 0.0450(12) Uani 1 1 d .
H23 H 0.2177 -0.0106 0.7463 0.054 Uiso 1 1 calc R
C24 C 0.2628(5) 0.1883(4) 0.7531(4) 0.0420(12) Uani 1 1 d .
H24 H 0.3140 0.2006 0.7060 0.050 Uiso 1 1 calc R
C25 C 0.5756(5) 0.4623(4) 0.8519(4) 0.0354(11) Uani 1 1 d .
C26 C 0.6794(5) 0.4801(4) 0.8062(4) 0.0477(13) Uani 1 1 d .
H26 H 0.6666 0.5183 0.7410 0.057 Uiso 1 1 calc R
C27 C 0.8029(5) 0.4423(5) 0.8552(5) 0.0591(15) Uani 1 1 d .
H27 H 0.8763 0.4599 0.8264 0.071 Uiso 1 1 calc R
C28 C 0.8157(6) 0.3774(5) 0.9488(5) 0.0610(15) Uani 1 1 d .
H28 H 0.8954 0.3468 0.9805 0.073 Uiso 1 1 calc R
C29 C 0.7116(5) 0.3588(5) 0.9938(4) 0.0510(13) Uani 1 1 d .
H29 H 0.7225 0.3183 1.0578 0.061 Uiso 1 1 calc R
C30 C 0.5895(5) 0.3997(4) 0.9450(4) 0.0456(12) Uani 1 1 d .
H30 H 0.5175 0.3849 0.9751 0.055 Uiso 1 1 calc R
C31 C 0.6892(5) 0.9978(4) 0.7792(4) 0.0569(14) Uani 1 1 d .
H31A H 0.6685 1.0797 0.7819 0.085 Uiso 1 1 calc R
H31B H 0.7010 0.9825 0.7112 0.085 Uiso 1 1 calc R
H31C H 0.7789 1.0037 0.8405 0.085 Uiso 1 1 calc R
C32 C 0.5363(5) 0.9117(5) 0.8896(4) 0.0557(14) Uani 1 1 d .
H32A H 0.5170 0.9947 0.8887 0.083 Uiso 1 1 calc R
H32B H 0.6235 0.9179 0.9533 0.083 Uiso 1 1 calc R
H32C H 0.4531 0.8412 0.8925 0.083 Uiso 1 1 calc R

loop_
_atom_site_aniso_label
_atom_site_aniso_U_11
_atom_site_aniso_U_22
_atom_site_aniso_U_33
_atom_site_aniso_U_23
_atom_site_aniso_U_13
_atom_site_aniso_U_12
Cl1 0.0836(11) 0.0459(8) 0.0833(11) 0.0237(7) 0.0362(9) 0.0167(7)
N1 0.031(2) 0.033(2) 0.040(2) 0.0050(16) 0.0106(18) 0.0099(17)
N2 0.030(2) 0.037(2) 0.044(2) 0.0049(17) 0.0119(19) 0.0115(18)
N3 0.034(2) 0.028(2) 0.053(3) 0.0109(17) 0.0159(19) 0.0080(17)
N4 0.028(2) 0.037(2) 0.039(2) 0.0057(17) 0.0108(18) 0.0108(17)
C1 0.033(3) 0.034(3) 0.034(3) 0.000(2) 0.010(2) 0.010(2)
C2 0.032(3) 0.031(3) 0.029(3) 0.0002(19) 0.008(2) 0.010(2)
C3 0.037(3) 0.034(3) 0.030(3) 0.0026(19) 0.010(2) 0.013(2)
C4 0.034(3) 0.028(2) 0.041(3) 0.0086(19) 0.014(2) 0.012(2)
C5 0.035(3) 0.035(3) 0.036(3) 0.005(2) 0.015(2) 0.011(2)
C6 0.037(3) 0.034(3) 0.046(3) 0.007(2) 0.020(2) 0.008(2)
C7 0.035(3) 0.037(3) 0.042(3) 0.006(2) 0.016(2) 0.010(2)
C8 0.038(3) 0.044(3) 0.042(3) 0.006(2) 0.010(2) 0.013(2)
C9 0.038(3) 0.029(3) 0.042(3) 0.007(2) 0.017(2) 0.009(2)
C10 0.031(3) 0.028(2) 0.035(3) 0.0043(19) 0.007(2) 0.009(2)
C11 0.043(3) 0.033(3) 0.058(3) 0.007(2) 0.010(3) 0.009(2)
C12 0.033(3) 0.042(3) 0.043(3) 0.008(2) 0.010(2) 0.019(2)
C13 0.037(3) 0.043(3) 0.065(4) 0.004(2) 0.011(3) 0.016(2)
C14 0.066(4) 0.047(3) 0.065(4) 0.009(3) 0.022(3) 0.029(3)
C15 0.055(4) 0.058(4) 0.053(3) 0.017(3) 0.022(3) 0.035(3)
C16 0.042(3) 0.059(4) 0.072(4) 0.022(3) 0.026(3) 0.023(3)
C17 0.037(3) 0.048(3) 0.064(4) 0.008(2) 0.014(3) 0.020(2)
C18 0.035(3) 0.033(3) 0.036(3) 0.004(2) 0.014(2) 0.012(2)
C19 0.032(3) 0.036(3) 0.033(3) 0.003(2) 0.004(2) 0.015(2)
C20 0.046(3) 0.042(3) 0.044(3) 0.005(2) 0.022(2) 0.017(2)
C21 0.042(3) 0.050(3) 0.038(3) 0.014(2) 0.017(2) 0.017(2)
C22 0.037(3) 0.033(3) 0.041(3) 0.007(2) 0.010(2) 0.013(2)
C23 0.049(3) 0.032(3) 0.059(3) 0.006(2) 0.021(3) 0.020(2)
C24 0.042(3) 0.044(3) 0.045(3) 0.000(2) 0.020(2) 0.017(2)
C25 0.032(3) 0.033(3) 0.037(3) 0.001(2) 0.008(2) 0.011(2)
C26 0.045(3) 0.051(3) 0.047(3) 0.008(2) 0.016(3) 0.019(2)
C27 0.040(3) 0.074(4) 0.072(4) 0.011(3) 0.025(3) 0.027(3)
C28 0.055(4) 0.072(4) 0.064(4) 0.018(3) 0.014(3) 0.042(3)
C29 0.048(3) 0.052(3) 0.054(3) 0.013(2) 0.017(3) 0.021(3)
C30 0.043(3) 0.046(3) 0.048(3) 0.007(2) 0.016(2) 0.018(2)
C31 0.044(3) 0.044(3) 0.073(4) 0.009(3) 0.017(3) 0.007(2)
C32 0.056(3) 0.059(3) 0.045(3) 0.000(3) 0.012(3) 0.018(3)

loop_
_atom_type_symbol
_atom_type_description
_atom_type_scat_dispersion_real
_atom_type_scat_dispersion_imag
_atom_type_scat_source
C C 0.0033 0.0016 'International Tables Vol C Tables 4.2.6.8 and 6.1.1.4'
H H 0.0000 0.0000 'International Tables Vol C Tables 4.2.6.8 and 6.1.1.4'
N N 0.0061 0.0033 'International Tables Vol C Tables 4.2.6.8 and 6.1.1.4'
Cl Cl 0.1484 0.1585 'International Tables Vol C Tables 4.2.6.8 and 6.1.1.4'

loop_
_geom_angle_atom_site_label_1
_geom_angle_atom_site_label_2
_geom_angle_atom_site_label_3
_geom_angle
C5 N1 C1 112.8(3)
C1 N2 N3 110.6(3)
C1 N2 C12 132.0(4)
N3 N2 C12 116.9(3)
C10 N3 N2 105.9(3)
C9 N4 C18 109.6(3)
C9 N4 C25 123.8(3)
C18 N4 C25 126.5(3)
N2 C1 N1 123.4(4)
N2 C1 C2 106.4(4)
N1 C1 C2 130.0(4)
C1 C2 C10 106.2(3)
C1 C2 C3 116.1(4)
C10 C2 C3 137.7(4)
C18 C3 C4 107.2(4)
C18 C3 C2 140.1(4)
C4 C3 C2 112.6(4)
C9 C4 C3 110.3(4)
C9 C4 C5 124.2(4)
C3 C4 C5 125.4(4)
N1 C5 C4 122.7(4)
N1 C5 C6 122.2(4)
C4 C5 C6 115.1(4)
C5 C6 C7 113.2(4)
C5 C6 H6A 108.9
C7 C6 H6A 108.9
C5 C6 H6B 108.9
C7 C6 H6B 108.9
H6A C6 H6B 107.8
C32 C7 C31 109.0(4)
C32 C7 C6 109.5(4)
C31 C7 C6 108.8(4)
C32 C7 C8 110.6(4)
C31 C7 C8 108.6(4)
C6 C7 C8 110.3(3)
C9 C8 C7 109.8(3)
C9 C8 H8A 109.7
C7 C8 H8A 109.7
C9 C8 H8B 109.7
C7 C8 H8B 109.7
H8A C8 H8B 108.2
C4 C9 N4 106.0(4)
C4 C9 C8 123.6(4)
N4 C9 C8 130.1(4)
N3 C10 C2 110.9(3)
N3 C10 C11 118.3(4)
C2 C10 C11 130.7(4)
C10 C11 H11A 109.5
C10 C11 H11B 109.5
H11A C11 H11B 109.5
C10 C11 H11C 109.5
H11A C11 H11C 109.5
H11B C11 H11C 109.5
C17 C12 C13 120.4(4)
C17 C12 N2 118.4(4)
C13 C12 N2 121.2(4)
C14 C13 C12 118.0(5)
C14 C13 H13 121.0
C12 C13 H13 121.0
C15 C14 C13 122.4(5)
C15 C14 H14 118.8
C13 C14 H14 118.8
C16 C15 C14 118.8(4)
C16 C15 H15 120.6
C14 C15 H15 120.6
C15 C16 C17 119.9(5)
C15 C16 H16 120.1
C17 C16 H16 120.1
C12 C17 C16 120.3(5)
C12 C17 H17 119.8
C16 C17 H17 119.8
C3 C18 N4 106.8(4)
C3 C18 C19 129.4(4)
N4 C18 C19 123.8(3)
C20 C19 C24 117.6(4)
C20 C19 C18 120.7(4)
C24 C19 C18 121.6(4)
C21 C20 C19 121.1(4)
C21 C20 H20 119.5
C19 C20 H20 119.5
C22 C21 C20 120.2(5)
C22 C21 H21 119.9
C20 C21 H21 119.9
C21 C22 C23 120.6(4)
C21 C22 Cl1 120.3(4)
C23 C22 Cl1 119.1(3)
C22 C23 C24 119.7(4)
C22 C23 H23 120.2
C24 C23 H23 120.2
C23 C24 C19 120.8(4)
C23 C24 H24 119.6
C19 C24 H24 119.6
C26 C25 C30 120.0(4)
C26 C25 N4 118.8(4)
C30 C25 N4 121.2(4)
C25 C26 C27 121.0(5)
C25 C26 H26 119.5
C27 C26 H26 119.5
C26 C27 C28 118.8(5)
C26 C27 H27 120.6
C28 C27 H27 120.6
C29 C28 C27 120.1(4)
C29 C28 H28 120.0
C27 C28 H28 120.0
C28 C29 C30 120.5(5)
C28 C29 H29 119.7
C30 C29 H29 119.7
C25 C30 C29 119.5(5)
C25 C30 H30 120.2
C29 C30 H30 120.2
C7 C31 H31A 109.5
C7 C31 H31B 109.5
H31A C31 H31B 109.5
C7 C31 H31C 109.5
H31A C31 H31C 109.5
H31B C31 H31C 109.5
C7 C32 H32A 109.5
C7 C32 H32B 109.5
H32A C32 H32B 109.5
C7 C32 H32C 109.5
H32A C32 H32C 109.5
H32B C32 H32C 109.5

loop_
_geom_bond_atom_site_label_1
_geom_bond_atom_site_label_2
_geom_bond_distance
Cl1 C22 1.742(4)
N1 C5 1.304(5)
N1 C1 1.383(5)
N2 C1 1.376(5)
N2 N3 1.386(4)
N2 C12 1.435(5)
N3 C10 1.337(5)
N4 C9 1.384(5)
N4 C18 1.420(5)
N4 C25 1.439(5)
C1 C2 1.393(5)
C2 C10 1.402(5)
C2 C3 1.451(5)
C3 C18 1.385(5)
C3 C4 1.402(6)
C4 C9 1.382(6)
C4 C5 1.415(5)
C5 C6 1.520(6)
C6 C7 1.547(6)
C6 H6A 0.9700
C6 H6B 0.9700
C7 C32 1.519(6)
C7 C31 1.530(6)
C7 C8 1.562(6)
C8 C9 1.490(6)
C8 H8A 0.9700
C8 H8B 0.9700
C10 C11 1.483(5)
C11 H11A 0.9600
C11 H11B 0.9600
C11 H11C 0.9600
C12 C17 1.364(6)
C12 C13 1.386(6)
C13 C14 1.383(6)
C13 H13 0.9300
C14 C15 1.374(6)
C14 H14 0.9300
C15 C16 1.367(6)
C15 H15 0.9300
C16 C17 1.400(6)
C16 H16 0.9300
C17 H17 0.9300
C18 C19 1.472(6)
C19 C20 1.395(6)
C19 C24 1.400(5)
C20 C21 1.370(6)
C20 H20 0.9300
C21 C22 1.365(6)
C21 H21 0.9300
C22 C23 1.374(6)
C23 C24 1.379(6)
C23 H23 0.9300
C24 H24 0.9300
C25 C26 1.367(6)
C25 C30 1.375(6)
C26 C27 1.378(6)
C26 H26 0.9300
C27 C28 1.394(7)
C27 H27 0.9300
C28 C29 1.362(7)
C28 H28 0.9300
C29 C30 1.386(6)
C29 H29 0.9300
C30 H30 0.9300
C31 H31A 0.9600
C31 H31B 0.9600
C31 H31C 0.9600
C32 H32A 0.9600
C32 H32B 0.9600
C32 H32C 0.9600

loop_
_geom_torsion_atom_site_label_1
_geom_torsion_atom_site_label_2
_geom_torsion_atom_site_label_3
_geom_torsion_atom_site_label_4
_geom_torsion
C1 N2 N3 C10 -0.7(4)
C12 N2 N3 C10 -173.7(4)
N3 N2 C1 N1 175.4(4)
C12 N2 C1 N1 -13.0(7)
N3 N2 C1 C2 -0.2(5)
C12 N2 C1 C2 171.4(4)
C5 N1 C1 N2 -174.8(4)
C5 N1 C1 C2 -0.3(6)
N2 C1 C2 C10 1.0(4)
N1 C1 C2 C10 -174.2(4)
N2 C1 C2 C3 179.6(3)
N1 C1 C2 C3 4.4(6)
C1 C2 C3 C18 172.7(5)
C10 C2 C3 C18 -9.3(10)
C1 C2 C3 C4 -5.1(5)
C10 C2 C3 C4 172.9(5)
C18 C3 C4 C9 2.0(5)
C2 C3 C4 C9 -179.5(4)
C18 C3 C4 C5 -175.6(4)
C2 C3 C4 C5 2.9(6)
C1 N1 C5 C4 -2.6(6)
C1 N1 C5 C6 177.1(4)
C9 C4 C5 N1 -176.1(4)
C3 C4 C5 N1 1.2(7)
C9 C4 C5 C6 4.3(6)
C3 C4 C5 C6 -178.5(4)
N1 C5 C6 C7 146.8(4)
C4 C5 C6 C7 -33.5(5)
C5 C6 C7 C32 -66.2(4)
C5 C6 C7 C31 174.8(3)
C5 C6 C7 C8 55.8(5)
C32 C7 C8 C9 73.8(5)
C31 C7 C8 C9 -166.7(4)
C6 C7 C8 C9 -47.5(5)
C3 C4 C9 N4 -0.9(5)
C5 C4 C9 N4 176.7(4)
C3 C4 C9 C8 -175.7(4)
C5 C4 C9 C8 2.0(7)
C18 N4 C9 C4 -0.5(5)
C25 N4 C9 C4 177.1(4)
C18 N4 C9 C8 173.8(4)
C25 N4 C9 C8 -8.6(7)
C7 C8 C9 C4 20.7(6)
C7 C8 C9 N4 -152.7(4)
N2 N3 C10 C2 1.4(5)
N2 N3 C10 C11 -177.3(4)
C1 C2 C10 N3 -1.5(5)
C3 C2 C10 N3 -179.7(5)
C1 C2 C10 C11 176.9(4)
C3 C2 C10 C11 -1.3(9)
C1 N2 C12 C17 179.1(4)
N3 N2 C12 C17 -9.7(6)
C1 N2 C12 C13 -0.9(7)
N3 N2 C12 C13 170.3(4)
C17 C12 C13 C14 3.9(7)
N2 C12 C13 C14 -176.1(4)
C12 C13 C14 C15 0.0(7)
C13 C14 C15 C16 -2.6(8)
C14 C15 C16 C17 1.2(7)
C13 C12 C17 C16 -5.3(7)
N2 C12 C17 C16 174.8(4)
C15 C16 C17 C12 2.6(7)
C4 C3 C18 N4 -2.2(5)
C2 C3 C18 N4 180.0(5)
C4 C3 C18 C19 175.3(4)
C2 C3 C18 C19 -2.6(9)
C9 N4 C18 C3 1.7(4)
C25 N4 C18 C3 -175.8(4)
C9 N4 C18 C19 -176.0(4)
C25 N4 C18 C19 6.5(6)
C3 C18 C19 C20 -61.8(6)
N4 C18 C19 C20 115.3(5)
C3 C18 C19 C24 114.8(5)
N4 C18 C19 C24 -68.1(6)
C24 C19 C20 C21 -1.1(6)
C18 C19 C20 C21 175.6(4)
C19 C20 C21 C22 -0.4(7)
C20 C21 C22 C23 2.4(7)
C20 C21 C22 Cl1 -179.6(3)
C21 C22 C23 C24 -2.8(7)
Cl1 C22 C23 C24 179.1(3)
C22 C23 C24 C19 1.3(7)
C20 C19 C24 C23 0.6(6)
C18 C19 C24 C23 -176.0(4)
C9 N4 C25 C26 -47.9(6)
C18 N4 C25 C26 129.3(4)
C9 N4 C25 C30 133.1(4)
C18 N4 C25 C30 -49.7(6)
C30 C25 C26 C27 -3.4(7)
N4 C25 C26 C27 177.7(4)
C25 C26 C27 C28 4.1(7)
C26 C27 C28 C29 -3.6(8)
C27 C28 C29 C30 2.3(8)
C26 C25 C30 C29 2.0(7)
N4 C25 C30 C29 -179.1(4)
C28 C29 C30 C25 -1.5(7)
